data_4101806
loop_
_publ_author_name
'Takeshi Ohmae'
'Tohru Nishinaga'
'Mo Wu'
'Masahiko Iyoda'

_publ_section_title
;
 Cyclic Tetrathiophenes Planarized by Silicon and Sulfur Bridges Bearing
 Antiaromatic Cyclooctatetraene Core: Syntheses, Structures, and
 Properties
;
_journal_name_full 'Journal of the American Chemical Society'
_journal_page_first 1066
_journal_page_last 1074
_journal_paper_doi 10.1021/ja908161r
_journal_volume 132
_journal_year 2010
_chemical_formula_moiety 'C10 H10 S2 Si'
_chemical_formula_sum 'C10 H10 S2 Si'
_chemical_formula_weight 222.39
_chemical_name_common 5
_chemical_name_systematic
; 
 ? 
;
_space_group_IT_number 36
_symmetry_cell_setting orthorhombic
_symmetry_space_group_name_Hall 'C 2c -2'
_symmetry_space_group_name_H-M 'C m c 21'
_atom_sites_solution_hydrogens geom
_atom_sites_solution_primary direct
_atom_sites_solution_secondary difmap
_audit_creation_method SHELXL-97
_cell_angle_alpha 90.00
_cell_angle_beta 90.00
_cell_angle_gamma 90.00
_cell_formula_units_Z 4
_cell_length_a 13.186(3)
_cell_length_b 12.994(3)
_cell_length_c 6.7057(14)
_cell_measurement_reflns_used 1953
_cell_measurement_temperature 298(2)
_cell_measurement_theta_max 23.25
_cell_measurement_theta_min 3.09
_cell_volume 1148.9(4)
_computing_cell_refinement 'Bluker SMART'
_computing_data_collection 'Bluker SMART'
_computing_data_reduction 'Bluker SHELXTL'
_computing_molecular_graphics 'Bluker SHELXTL'
_computing_publication_material 'Bluker SHELXTL'
_computing_structure_refinement 'SHELXL-97 (Sheldrick, 1997)'
_computing_structure_solution 'SHELXS-97 (Sheldrick, 1990)'
_diffrn_ambient_temperature 298(2)
_diffrn_detector_area_resol_mean 8.366
_diffrn_measured_fraction_theta_full 1.000
_diffrn_measured_fraction_theta_max 1.000
_diffrn_measurement_device_type 'CCD area detector'
_diffrn_measurement_method 'phi and omega scans'
_diffrn_radiation_monochromator graphite
_diffrn_radiation_source 'fine-focus sealed tube'
_diffrn_radiation_type MoK\a
_diffrn_radiation_wavelength 0.71073
_diffrn_reflns_av_R_equivalents 0.0344
_diffrn_reflns_av_sigmaI/netI 0.0323
_diffrn_reflns_limit_h_max 14
_diffrn_reflns_limit_h_min -14
_diffrn_reflns_limit_k_max 14
_diffrn_reflns_limit_k_min -10
_diffrn_reflns_limit_l_max 6
_diffrn_reflns_limit_l_min -7
_diffrn_reflns_number 2392
_diffrn_reflns_theta_full 23.26
_diffrn_reflns_theta_max 23.26
_diffrn_reflns_theta_min 2.20
_diffrn_standards_decay_% 0
_exptl_absorpt_coefficient_mu 0.521
_exptl_absorpt_correction_type empirical
_exptl_crystal_colour colorless
_exptl_crystal_density_diffrn 1.286
_exptl_crystal_density_method 'not measured'
_exptl_crystal_description block
_exptl_crystal_F_000 464
_exptl_crystal_size_max 1.1
_exptl_crystal_size_mid 0.60
_exptl_crystal_size_min 0.30
_refine_diff_density_max 0.162
_refine_diff_density_min -0.215
_refine_diff_density_rms 0.060
_refine_ls_abs_structure_details 'Flack H D (1983), Acta Cryst. A39, 876-881'
_refine_ls_abs_structure_Flack 0.01(15)
_refine_ls_extinction_method none
_refine_ls_goodness_of_fit_ref 1.115
_refine_ls_hydrogen_treatment constr
_refine_ls_matrix_type full
_refine_ls_number_parameters 66
_refine_ls_number_reflns 840
_refine_ls_number_restraints 1
_refine_ls_restrained_S_all 1.114
_refine_ls_R_factor_all 0.0284
_refine_ls_R_factor_gt 0.0276
_refine_ls_shift/su_max 0.000
_refine_ls_shift/su_mean 0.000
_refine_ls_structure_factor_coef Fsqd
_refine_ls_weighting_details 'calc w=1/[\s^2^(Fo^2^)+(0.0444P)^2^+0.1503P] where P=(Fo^2^+2Fc^2^)/3'
_refine_ls_weighting_scheme calc
_refine_ls_wR_factor_gt 0.0702
_refine_ls_wR_factor_ref 0.0725
_reflns_number_gt 818
_reflns_number_total 840
_reflns_threshold_expression >2sigma(I)
_cod_data_source_file ja908161r_si_005.cif
_cod_data_source_block 5
_cod_depositor_comments
;
The following automatic conversions were performed:

'_symmetry_cell_setting' tag value 'orthorombic' was replaced with
'orthorhombic' value as specified in the replacement file
'/home/robertas/cod-tools/perl-scripts/inputs/replacement_values.lst'.

Automatic conversion script
Id: cif_fix_values 3143 2015-03-26 13:38:13Z robertas 
;
_cod_database_code 4101806

loop_
_symmetry_equiv_pos_as_xyz
'x, y, z'
'-x, -y, z+1/2'
'-x, y, z'
'x, -y, z+1/2'
'x+1/2, y+1/2, z'
'-x+1/2, -y+1/2, z+1/2'
'-x+1/2, y+1/2, z'
'x+1/2, -y+1/2, z+1/2'

loop_
_atom_site_label
_atom_site_type_symbol
_atom_site_fract_x
_atom_site_fract_y
_atom_site_fract_z
_atom_site_U_iso_or_equiv
_atom_site_adp_type
_atom_site_occupancy
_atom_site_symmetry_multiplicity
_atom_site_calc_flag
_atom_site_refinement_flags
_atom_site_disorder_assembly
_atom_site_disorder_group
Si1 Si 0.5000 0.22260(5) 0.36804(13) 0.0483(3) Uani 1 2 d S . .
S2 S 0.25440(5) 0.41260(5) 0.10518(15) 0.0703(3) Uani 1 1 d . . .
C1 C 0.39900(18) 0.30472(17) 0.2506(4) 0.0510(5) Uani 1 1 d . . .
C2 C 0.44487(17) 0.38263(16) 0.1279(3) 0.0498(5) Uani 1 1 d . . .
C3 C 0.2956(2) 0.3129(2) 0.2507(4) 0.0610(6) Uani 1 1 d . . .
H1 H 0.2527 0.2694 0.3215 0.073 Uiso 1 1 calc R . .
C4 C 0.37561(19) 0.44538(19) 0.0399(3) 0.0623(7) Uani 1 1 d . . .
H2 H 0.3920 0.4994 -0.0451 0.075 Uiso 1 1 calc R . .
C5 C 0.5000 0.2281(3) 0.6451(5) 0.0650(10) Uani 1 2 d S . .
H3 H 0.5363 0.1700 0.6972 0.097 Uiso 0.50 1 calc PR . .
H4 H 0.4314 0.2267 0.6930 0.097 Uiso 0.50 1 calc PR . .
H5 H 0.5323 0.2905 0.6882 0.097 Uiso 0.50 1 calc PR . .
C6 C 0.5000 0.0882(3) 0.2718(7) 0.0711(11) Uani 1 2 d S . .
H6 H 0.5190 0.0883 0.1336 0.107 Uiso 0.50 1 calc PR . .
H7 H 0.4334 0.0593 0.2858 0.107 Uiso 0.50 1 calc PR . .
H8 H 0.5476 0.0477 0.3465 0.107 Uiso 0.50 1 calc PR . .

loop_
_atom_site_aniso_label
_atom_site_aniso_U_11
_atom_site_aniso_U_22
_atom_site_aniso_U_33
_atom_site_aniso_U_23
_atom_site_aniso_U_13
_atom_site_aniso_U_12
Si1 0.0495(5) 0.0439(4) 0.0516(5) 0.0026(4) 0.000 0.000
S2 0.0597(4) 0.0739(4) 0.0773(5) 0.0043(4) -0.0200(3) 0.0068(3)
C1 0.0544(14) 0.0469(10) 0.0518(13) -0.0038(10) -0.0034(10) -0.0033(11)
C2 0.0598(12) 0.0485(12) 0.0411(13) -0.0017(11) -0.0036(11) -0.0002(9)
C3 0.0544(14) 0.0599(13) 0.0687(16) 0.0052(12) -0.0100(12) -0.0050(12)
C4 0.0733(15) 0.0593(14) 0.0544(14) 0.0069(12) -0.0109(11) 0.0026(11)
C5 0.055(2) 0.083(2) 0.057(2) 0.0072(18) 0.000 0.000
C6 0.075(3) 0.0534(19) 0.085(3) -0.0025(17) 0.000 0.000

loop_
_atom_type_symbol
_atom_type_description
_atom_type_scat_dispersion_real
_atom_type_scat_dispersion_imag
_atom_type_scat_source
C C 0.0033 0.0016 'International Tables Vol C Tables 4.2.6.8 and 6.1.1.4'
H H 0.0000 0.0000 'International Tables Vol C Tables 4.2.6.8 and 6.1.1.4'
Si Si 0.0817 0.0704 'International Tables Vol C Tables 4.2.6.8 and 6.1.1.4'
S S 0.1246 0.1234 'International Tables Vol C Tables 4.2.6.8 and 6.1.1.4'

loop_
_geom_angle_atom_site_label_1
_geom_angle_atom_site_label_2
_geom_angle_atom_site_label_3
_geom_angle
_geom_angle_site_symmetry_1
_geom_angle_site_symmetry_3
_geom_angle_publ_flag
C5 Si1 C6 112.5(2) . . ?
C5 Si1 C1 113.38(11) . . ?
C6 Si1 C1 112.79(12) . . ?
C5 Si1 C1 113.38(11) . 3_655 ?
C6 Si1 C1 112.79(12) . 3_655 ?
C1 Si1 C1 90.24(15) . 3_655 ?
C3 S2 C4 92.17(12) . . ?
C3 C1 C2 111.4(2) . . ?
C3 C1 Si1 138.6(2) . . ?
C2 C1 Si1 109.96(16) . . ?
C4 C2 C1 112.8(2) . . ?
C4 C2 C2 132.23(14) . 3_655 ?
C1 C2 C2 114.87(13) . 3_655 ?
C1 C3 S2 112.0(2) . . ?
C2 C4 S2 111.56(19) . . ?

loop_
_geom_bond_atom_site_label_1
_geom_bond_atom_site_label_2
_geom_bond_distance
_geom_bond_site_symmetry_2
_geom_bond_publ_flag
Si1 C5 1.860(4) . ?
Si1 C6 1.862(4) . ?
Si1 C1 1.879(2) . ?
Si1 C1 1.879(2) 3_655 ?
S2 C3 1.710(3) . ?
S2 C4 1.711(3) . ?
C1 C3 1.368(4) . ?
C1 C2 1.438(3) . ?
C2 C4 1.359(3) . ?
C2 C2 1.454(4) 3_655 ?

loop_
_geom_torsion_atom_site_label_1
_geom_torsion_atom_site_label_2
_geom_torsion_atom_site_label_3
_geom_torsion_atom_site_label_4
_geom_torsion
_geom_torsion_site_symmetry_1
_geom_torsion_site_symmetry_2
_geom_torsion_site_symmetry_3
_geom_torsion_site_symmetry_4
_geom_torsion_publ_flag
C5 Si1 C1 C3 -60.3(3) . . . . ?
C6 Si1 C1 C3 69.1(3) . . . . ?
C1 Si1 C1 C3 -176.0(2) 3_655 . . . ?
C5 Si1 C1 C2 118.31(16) . . . . ?
C6 Si1 C1 C2 -112.37(18) . . . . ?
C1 Si1 C1 C2 2.6(2) 3_655 . . . ?
C3 C1 C2 C4 -0.4(3) . . . . ?
Si1 C1 C2 C4 -179.42(16) . . . . ?
C3 C1 C2 C2 176.97(16) . . . 3_655 ?
Si1 C1 C2 C2 -2.01(16) . . . 3_655 ?
C2 C1 C3 S2 0.1(3) . . . . ?
Si1 C1 C3 S2 178.62(18) . . . . ?
C4 S2 C3 C1 0.2(2) . . . . ?
C1 C2 C4 S2 0.6(2) . . . . ?
C2 C2 C4 S2 -176.23(7) 3_655 . . . ?
C3 S2 C4 C2 -0.5(2) . . . . ?
